data_2242959
loop_
_publ_author_name
'Hoshide, Mitsutoshi'
'Masu, Hyuma'
'Sasanuma, Yuji'

_publ_section_title
;
 Crystal structure of butane-1,4-diyl bis(furan-2-carboxylate)
;
_journal_coeditor_code IS5514
_journal_issue 6
_journal_name_full 'Acta Crystallographica Section E'
_journal_page_first 872
_journal_page_last 874
_journal_paper_doi 10.1107/S2056989019007175
_journal_volume 75
_journal_year 2019
_chemical_formula_moiety 'C14 H14 O6'
_chemical_formula_sum 'C14 H14 O6'
_chemical_formula_weight 278.25
_chemical_name_common 'Buthylene glycol difuranoate'
_space_group_crystal_system monoclinic
_space_group_IT_number 15
_space_group_name_Hall '-C 2yc'
_space_group_name_H-M_alt 'C 1 2/c 1'
_symmetry_space_group_name_Hall '-C 2yc'
_symmetry_space_group_name_H-M 'C 1 2/c 1'
_atom_sites_solution_hydrogens geom
_cell_angle_alpha 90
_cell_angle_beta 123.6698(12)
_cell_angle_gamma 90
_cell_formula_units_Z 4
_cell_length_a 16.1298(17)
_cell_length_b 7.8773(8)
_cell_length_c 13.5247(14)
_cell_measurement_reflns_used 1288
_cell_measurement_temperature 173
_cell_measurement_theta_max 26.2990
_cell_measurement_theta_min 2.9983
_cell_volume 1430.2(3)
_computing_cell_refinement
;
SAINT (Bruker, 2013)
;
_computing_data_collection
;
APEX2 (Bruker, 2013)
;
_computing_data_reduction
;
SAINT (Bruker, 2013)
;
_computing_molecular_graphics
;
<i>XSHEL</i> (Bruker, 2013)
;
_computing_publication_material
;
<i>PLATON</i> (Spek, 2009) and <i>XCIF</i> (Bruker, 2013)
;
_computing_structure_refinement
;
SHELXL2013 (Sheldrick, 2015)
;
_computing_structure_solution
;
SHELXS97 (Sheldrick, 2008)
;
_diffrn_ambient_temperature 173
_diffrn_detector_area_resol_mean 8.3333
_diffrn_measured_fraction_theta_full 0.996
_diffrn_measured_fraction_theta_max 0.982
_diffrn_measurement_device_type 'Bruker APEXII CCD area detector'
_diffrn_measurement_method '\f and \w scans'
_diffrn_radiation_monochromator graphite
_diffrn_radiation_type MoK\a
_diffrn_radiation_wavelength 0.71073
_diffrn_reflns_av_R_equivalents 0.0382
_diffrn_reflns_av_unetI/netI 0.0475
_diffrn_reflns_limit_h_max 19
_diffrn_reflns_limit_h_min -20
_diffrn_reflns_limit_k_max 10
_diffrn_reflns_limit_k_min -9
_diffrn_reflns_limit_l_max 16
_diffrn_reflns_limit_l_min -17
_diffrn_reflns_number 3968
_diffrn_reflns_theta_full 25.242
_diffrn_reflns_theta_max 27.509
_diffrn_reflns_theta_min 2.998
_diffrn_source 'fine-focus sealed tube'
_exptl_absorpt_coefficient_mu 0.102
_exptl_absorpt_correction_T_max 0.98
_exptl_absorpt_correction_T_min 0.94
_exptl_absorpt_correction_type multi-scan
_exptl_absorpt_process_details
;
(SADABS; Sheldrick, 1996)
;
_exptl_crystal_colour colourless
_exptl_crystal_density_diffrn 1.292
_exptl_crystal_density_method 'not measured'
_exptl_crystal_description prismatic
_exptl_crystal_F_000 584
_exptl_crystal_size_max 0.400
_exptl_crystal_size_mid 0.200
_exptl_crystal_size_min 0.200
_refine_diff_density_max 0.403
_refine_diff_density_min -0.254
_refine_ls_extinction_method none
_refine_ls_goodness_of_fit_ref 1.033
_refine_ls_hydrogen_treatment constr
_refine_ls_matrix_type full
_refine_ls_number_parameters 91
_refine_ls_number_reflns 1625
_refine_ls_number_restraints 0
_refine_ls_restrained_S_all 1.033
_refine_ls_R_factor_all 0.0542
_refine_ls_R_factor_gt 0.0407
_refine_ls_shift/su_max 0.001
_refine_ls_shift/su_mean 0.000
_refine_ls_structure_factor_coef Fsqd
_refine_ls_weighting_details 'w=1/[\s^2^(Fo^2^)+(0.0485P)^2^+0.4241P] where P=(Fo^2^+2Fc^2^)/3'
_refine_ls_weighting_scheme calc
_refine_ls_wR_factor_gt 0.0887
_refine_ls_wR_factor_ref 0.0981
_reflns_number_gt 1254
_reflns_number_total 1625
_reflns_threshold_expression 'I > 2\s(I)'
_cod_data_source_file is5514sup1.cif
_cod_data_source_block I
_cod_database_code 2242959

loop_
_space_group_symop_operation_xyz
'x, y, z'
'-x, y, -z+1/2'
'x+1/2, y+1/2, z'
'-x+1/2, y+1/2, -z+1/2'
'-x, -y, -z'
'x, -y, z-1/2'
'-x+1/2, -y+1/2, -z'
'x+1/2, -y+1/2, z-1/2'

loop_
_atom_site_type_symbol
_atom_site_label
_atom_site_fract_x
_atom_site_fract_y
_atom_site_fract_z
_atom_site_U_iso_or_equiv
_atom_site_adp_type
_atom_site_calc_flag
_atom_site_occupancy
C C1 1.06223(8) 0.66487(14) 0.16074(10) 0.0256(3) Uani d 1
C C2 1.01643(9) 0.81730(15) 0.13072(12) 0.0327(3) Uani d 1
H H2 0.9468 0.8379 0.0893 0.039 Uiso calc 1
C C3 1.09319(10) 0.94116(16) 0.17360(12) 0.0374(3) Uani d 1
H H3 1.085 1.0609 0.1664 0.045 Uiso calc 1
C C4 1.17928(10) 0.85557(16) 0.22604(12) 0.0362(3) Uani d 1
H H4 1.243 0.907 0.2627 0.043 Uiso calc 1
C C5 1.02744(8) 0.48957(14) 0.14292(10) 0.0246(3) Uani d 1
C C6 0.88565(9) 0.31465(14) 0.06770(11) 0.0287(3) Uani d 1
H H6A 0.9159 0.2497 0.1427 0.034 Uiso calc 1
H H6B 0.8977 0.2524 0.0132 0.034 Uiso calc 1
C C7 0.77555(9) 0.33626(15) 0.01192(12) 0.0318(3) Uani d 1
H H7A 0.7459 0.3994 -0.0637 0.038 Uiso calc 1
H H7B 0.7646 0.4033 0.0656 0.038 Uiso calc 1
O O1 1.16329(6) 0.68497(10) 0.21987(8) 0.0318(2) Uani d 1
O O2 1.08020(6) 0.36607(10) 0.17085(8) 0.0341(2) Uani d 1
O O3 0.92865(6) 0.48359(10) 0.09086(8) 0.0318(2) Uani d 1

loop_
_atom_site_aniso_label
_atom_site_aniso_U_11
_atom_site_aniso_U_22
_atom_site_aniso_U_33
_atom_site_aniso_U_12
_atom_site_aniso_U_13
_atom_site_aniso_U_23
C1 0.0210(6) 0.0253(6) 0.0304(6) -0.0036(4) 0.0142(5) -0.0020(5)
C2 0.0278(6) 0.0268(6) 0.0433(7) 0.0012(5) 0.0198(6) 0.0003(5)
C3 0.0427(8) 0.0207(6) 0.0519(8) -0.0041(5) 0.0281(7) -0.0042(5)
C4 0.0341(7) 0.0272(7) 0.0473(8) -0.0128(5) 0.0225(6) -0.0096(6)
C5 0.0222(6) 0.0245(6) 0.0273(6) -0.0033(4) 0.0139(5) -0.0009(4)
C6 0.0254(6) 0.0240(6) 0.0351(7) -0.0087(4) 0.0157(5) -0.0029(5)
C7 0.0247(6) 0.0305(7) 0.0362(7) -0.0065(5) 0.0144(5) 0.0005(5)
O1 0.0225(4) 0.0247(5) 0.0435(5) -0.0055(3) 0.0154(4) -0.0040(4)
O2 0.0270(5) 0.0219(5) 0.0486(6) -0.0008(3) 0.0180(4) -0.0007(4)
O3 0.0216(5) 0.0248(5) 0.0450(5) -0.0056(3) 0.0160(4) -0.0008(4)

loop_
_atom_type_symbol
_atom_type_description
_atom_type_scat_dispersion_real
_atom_type_scat_dispersion_imag
_atom_type_scat_source
C C 0.0033 0.0016 'International Tables Vol C Tables 4.2.6.8 and 6.1.1.4'
H H 0.0000 0.0000 'International Tables Vol C Tables 4.2.6.8 and 6.1.1.4'
O O 0.0106 0.0060 'International Tables Vol C Tables 4.2.6.8 and 6.1.1.4'

loop_
_geom_angle_atom_site_label_1
_geom_angle_atom_site_label_2
_geom_angle_atom_site_label_3
_geom_angle_site_symmetry_1
_geom_angle_site_symmetry_3
_geom_angle
C2 C1 O1 . . 110.40(10)
C2 C1 C5 . . 134.13(11)
O1 C1 C5 . . 115.46(10)
C1 C2 C3 . . 106.27(11)
C1 C2 H2 . . 126.9
C3 C2 H2 . . 126.9
C4 C3 C2 . . 106.44(11)
C4 C3 H3 . . 126.8
C2 C3 H3 . . 126.8
C3 C4 O1 . . 111.02(11)
C3 C4 H4 . . 124.5
O1 C4 H4 . . 124.5
O2 C5 O3 . . 124.28(10)
O2 C5 C1 . . 124.83(10)
O3 C5 C1 . . 110.89(10)
O3 C6 C7 . . 107.10(9)
O3 C6 H6A . . 110.3
C7 C6 H6A . . 110.3
O3 C6 H6B . . 110.3
C7 C6 H6B . . 110.3
H6A C6 H6B . . 108.5
C6 C7 C7 . 7_655 110.71(13)
C6 C7 H7A . . 109.5
C7 C7 H7A 7_655 . 109.5
C6 C7 H7B . . 109.5
C7 C7 H7B 7_655 . 109.5
H7A C7 H7B . . 108.1
C4 O1 C1 . . 105.87(9)
C5 O3 C6 . . 115.62(9)

loop_
_geom_bond_atom_site_label_1
_geom_bond_atom_site_label_2
_geom_bond_site_symmetry_2
_geom_bond_distance
C1 C2 . 1.3490(16)
C1 O1 . 1.3698(14)
C1 C5 . 1.4594(15)
C2 C3 . 1.4230(17)
C2 H2 . 0.95
C3 C4 . 1.3394(18)
C3 H3 . 0.95
C4 O1 . 1.3622(14)
C4 H4 . 0.95
C5 O2 . 1.2070(14)
C5 O3 . 1.3390(14)
C6 O3 . 1.4524(13)
C6 C7 . 1.5054(17)
C6 H6A . 0.99
C6 H6B . 0.99
C7 C7 7_655 1.528(2)
C7 H7A . 0.99
C7 H7B . 0.99

loop_
_geom_hbond_atom_site_label_D
_geom_hbond_atom_site_label_H
_geom_hbond_atom_site_label_A
_geom_hbond_site_symmetry_A
_geom_hbond_distance_DH
_geom_hbond_distance_HA
_geom_hbond_distance_DA
_geom_hbond_angle_DHA
_geom_hbond_publ_flag
C3 H3 O2 1_565 0.95 2.41 3.3526(15) 174 yes
C4 H4 O1 4_755 0.95 2.60 3.4142(18) 145 yes
C4 H4 O2 4_755 0.95 2.49 3.317(2) 146 yes
C6 H6B Cg1 5_765 0.99 2.66 3.5869(16) 156 yes

loop_
_geom_torsion_atom_site_label_1
_geom_torsion_atom_site_label_2
_geom_torsion_atom_site_label_3
_geom_torsion_atom_site_label_4
_geom_torsion_site_symmetry_4
_geom_torsion
_geom_torsion_publ_flag
O1 C1 C2 C3 . -0.07(14) n
C1 C2 C3 C4 . 0.03(15) n
C2 C3 C4 O1 . 0.02(15) n
C3 C4 O1 C1 . -0.06(14) n
C2 C1 O1 C4 . 0.08(14) n
O1 C1 C5 O2 . -3.87(17) n
C2 C1 C5 O2 . 175.50(14) n
C2 C1 C5 O3 . -4.3(2) n
O1 C1 C5 O3 . 176.33(9) n
C1 C5 O3 C6 . 179.42(9) n
C7 C6 O3 C5 . 178.85(10) n
O3 C6 C7 C7 7_655 -178.14(12) n
C5 C1 C2 C3 . -179.47(13) ?
C5 C1 O1 C4 . 179.61(10) ?
O2 C5 O3 C6 . -0.38(17) ?

_cod_database_fobs_code 2242959
